data_2010155
loop_
_publ_author_name
'Harrison, William T. A.'
'Gier, Thurman E.'
'Stucky, Galen D.'

_publ_section_title
;
 Titanium(III) tris(metaphosphate)
;
_journal_issue 11
_journal_name_full 'Acta Crystallographica Section C'
_journal_page_first 1643
_journal_page_last 1646
_journal_paper_doi 10.1107/S010827019400613X
_journal_volume 50
_journal_year 1994
_chemical_formula_structural Ti(PO~3~)~3~
_chemical_formula_sum 'O27 P9 Ti3'
_chemical_formula_weight 854.43
_chemical_name_common 'Monoclinic titanium metaphosphate'
_chemical_name_systematic
;
Titanium(III) Tris(metaphosphate)
;
_space_group_IT_number 9
_symmetry_cell_setting monoclinic
_symmetry_space_group_name_Hall 'I -2yc'
_symmetry_space_group_name_H-M 'I 1 c 1'
_cell_angle_alpha 90
_cell_angle_beta 97.874(3)
_cell_angle_gamma 90
_cell_formula_units_Z 12
_cell_length_a 9.551(2)
_cell_length_b 19.355(3)
_cell_length_c 10.730(2)
_cell_measurement_reflns_used 25
_cell_measurement_temperature 298
_cell_measurement_theta_max 10.5
_cell_measurement_theta_min 6.5
_cell_volume 1964.8(6)
_computing_cell_refinement 'UCLA Crystallographic package'
_computing_data_collection 'UCLA Crystallographic package (Strouse, 1982)'
_computing_data_reduction 'UCLA Crystallographic package'
_computing_molecular_graphics 'ORTEPII (Johnson, 1976); STRUPLO (Fischer, 1985)'
_computing_publication_material 'local routines'
_computing_structure_refinement 'CRYSTALS (Watkin, Carruthers, & Betteridge, 1990)'
_computing_structure_solution 'SHELXS86 (Sheldrick, 1985)'
_diffrn_ambient_temperature 298
_diffrn_measurement_device 'Huber automated diffractometer'
_diffrn_measurement_method \q/2\q
_diffrn_radiation_monochromator graphite
_diffrn_radiation_source 'xray tube'
_diffrn_radiation_type 'Molybdenum K\a'
_diffrn_radiation_wavelength 0.71073
_diffrn_reflns_av_R_equivalents 0.014
_diffrn_reflns_limit_h_max 14
_diffrn_reflns_limit_h_min -14
_diffrn_reflns_limit_k_max 29
_diffrn_reflns_limit_k_min 0
_diffrn_reflns_limit_l_max 16
_diffrn_reflns_limit_l_min 0
_diffrn_reflns_number 4531
_diffrn_reflns_reduction_process 'Lehman/Larsen profile fitting method'
_diffrn_reflns_theta_max 32.5
_diffrn_reflns_theta_min 0.0
_diffrn_standards_decay_% <2
_diffrn_standards_interval_count 100
_diffrn_standards_number 3
_exptl_absorpt_coefficient_mu 2.04
_exptl_absorpt_correction_T_max 1.00
_exptl_absorpt_correction_T_min 0.75
_exptl_absorpt_correction_type '\y scan'
_exptl_crystal_colour 'brilliant blue'
_exptl_crystal_density_diffrn 2.889
_exptl_crystal_description 'irregular lump'
_exptl_crystal_F_000 1668
_exptl_crystal_size_max 0.60
_exptl_crystal_size_mid 0.60
_exptl_crystal_size_min 0.60
_refine_diff_density_max -0.43
_refine_diff_density_min 0.71
_refine_ls_abs_structure_details '   ?'
_refine_ls_extinction_coef 189(6)
_refine_ls_extinction_method 'Larson (1967)'
_refine_ls_goodness_of_fit_obs 1.068
_refine_ls_matrix_type full
_refine_ls_number_constraints 0
_refine_ls_number_parameters 353
_refine_ls_number_reflns 3487
_refine_ls_number_restraints 0
_refine_ls_R_factor_obs 0.027
_refine_ls_shift/esd_max 0.010
_refine_ls_shift/esd_mean 0.002
_refine_ls_structure_factor_coef F
_refine_ls_weighting_scheme ' Chebychev polynomial fit using the method of Carruthers & Watkin (1979)'
_refine_ls_wR_factor_obs 0.024
_reflns_number_observed 3487
_reflns_number_total 4531
_reflns_observed_criterion 'I > 3\s(I)'
_cod_data_source_file br1083.cif
_cod_data_source_block TIPO
_cod_depositor_comments
;
The following automatic conversions were performed:

'_atom_site_thermal_displace_type' tag value 'Uij' was replaced with
'Uani' value 39 times.

Automatic conversion script
Id: cif_fix_values 1646 2011-03-28 12:23:43Z adriana 
;
_cod_original_cell_volume 1964.6
_cod_original_sg_symbol_H-M 'I c'
_cod_original_formula_sum 'Ti3 P9 O27'
_cod_database_code 2010155

loop_
_symmetry_equiv_pos_as_xyz
x,y,z
x,-y,1/2+z
1/2+x,1/2+y,1/2+z
1/2+x,1/2-y,z

loop_
_atom_site_aniso_label
_atom_site_aniso_U_11
_atom_site_aniso_U_22
_atom_site_aniso_U_33
_atom_site_aniso_U_12
_atom_site_aniso_U_13
_atom_site_aniso_U_23
_atom_site_aniso_type_symbol
Ti(1) 0.0087(3) 0.0066(3) 0.0089(3) -0.0002(2) 0.0014(2) -0.0003(2) Ti
Ti(2) 0.0087(3) 0.0064(3) 0.0092(3) 0.0006(2) 0.0012(2) 0.0002(2) Ti
Ti(3) 0.0088(4) 0.0069(3) 0.0089(4) 0.0004(3) 0.0016(3) 0.0004(3) Ti
P(1) 0.0077(5) 0.0070(5) 0.0098(5) 0.0002(3) 0.0013(4) 0.0009(4) P
P(2) 0.0083(5) 0.0074(5) 0.0098(5) 0.0001(4) 0.0023(4) 0.0011(4) P
P(3) 0.0102(5) 0.0065(4) 0.0083(5) -0.0005(4) 0.0009(4) 0.0000(4) P
P(4) 0.0085(5) 0.0080(5) 0.0102(5) -0.0003(4) 0.0018(4) 0.0012(4) P
P(5) 0.0078(5) 0.0073(5) 0.0089(5) 0.0000(4) 0.0013(4) -0.0012(4) P
P(6) 0.0111(5) 0.0059(4) 0.0090(5) -0.0008(4) 0.0015(4) 0.0008(4) P
P(7) 0.0089(5) 0.0071(4) 0.0098(5) 0.0000(4) 0.0014(4) 0.0010(4) P
P(8) 0.0086(5) 0.0074(4) 0.0094(5) 0.0000(4) 0.0016(4) -0.0005(4) P
P(9) 0.0110(5) 0.0062(4) 0.0090(4) 0.0017(4) 0.0015(4) -0.0006(4) P
O(1) 0.022(2) 0.022(2) 0.014(2) 0.0010(10) 0.0040(10) -0.0080(10) O
O(2) 0.0100(10) 0.0110(10) 0.015(2) -0.0020(10) 0.0030(10) 0.0030(10) O
O(3) 0.0120(10) 0.0130(10) 0.0130(10) 0.0030(10) 0.0020(10) 0.0010(10) O
O(4) 0.0100(10) 0.0120(10) 0.0170(10) -0.0020(10) 0.0010(10) 0.0050(10) O
O(5) 0.0100(10) 0.017(2) 0.0140(10) 0.0010(10) 0.0000(10) 0.0040(10) O
O(6) 0.0150(10) 0.0120(10) 0.0130(10) 0.0030(10) 0.0010(10) -0.0040(10) O
O(7) 0.012(2) 0.015(2) 0.016(2) -0.0020(10) -0.0050(10) 0.0010(10) O
O(8) 0.0130(10) 0.0140(10) 0.0150(10) 0.0010(10) 0.0030(10) 0.0090(10) O
O(9) 0.017(2) 0.015(2) 0.014(2) 0.0070(10) 0.0030(10) 0.0000(10) O
O(10) 0.018(2) 0.0150(10) 0.015(2) 0.0080(10) 0.0050(10) -0.0020(10) O
O(11) 0.022(2) 0.013(2) 0.0130(10) 0.0020(10) 0.0050(10) 0.0040(10) O
O(12) 0.016(2) 0.015(2) 0.018(2) -0.0040(10) -0.0010(10) 0.0030(10) O
O(13) 0.023(2) 0.015(2) 0.014(2) 0.0030(10) 0.0030(10) 0.0040(10) O
O(14) 0.0130(10) 0.0120(10) 0.0140(10) 0.0030(10) 0.0040(10) -0.0020(10) O
O(15) 0.015(2) 0.0150(10) 0.018(2) 0.0070(10) 0.0010(10) -0.0050(10) O
O(16) 0.015(2) 0.0130(10) 0.016(2) -0.0030(10) 0.0020(10) 0.0080(10) O
O(17) 0.0120(10) 0.016(2) 0.016(2) -0.0050(10) -0.0010(10) 0.0000(10) O
O(18) 0.012(2) 0.016(2) 0.0150(10) -0.0030(10) 0.0000(10) 0.0000(10) O
O(19) 0.016(2) 0.0130(10) 0.0100(10) 0.0020(10) 0.0040(10) 0.0010(10) O
O(20) 0.015(2) 0.013(2) 0.017(2) 0.0050(10) 0.0050(10) 0.0060(10) O
O(21) 0.017(2) 0.0100(10) 0.018(2) 0.0060(10) 0.0000(10) -0.0020(10) O
O(22) 0.014(2) 0.0130(10) 0.019(2) 0.0030(10) 0.0030(10) 0.0080(10) O
O(23) 0.031(2) 0.015(2) 0.018(2) 0.0070(10) 0.014(2) 0.0000(10) O
O(24) 0.020(2) 0.0110(10) 0.0140(10) -0.0040(10) 0.0090(10) 0.0000(10) O
O(25) 0.018(2) 0.0140(10) 0.0130(10) 0.0070(10) -0.0010(10) 0.0000(10) O
O(26) 0.015(2) 0.0130(10) 0.020(2) 0.0030(10) 0.0060(10) 0.0090(10) O
O(27) 0.0130(10) 0.0100(10) 0.021(2) -0.0020(10) -0.0020(10) 0.0000(10) O

loop_
_atom_site_label
_atom_site_fract_x
_atom_site_fract_y
_atom_site_fract_z
_atom_site_U_iso_or_equiv
_atom_site_thermal_displace_type
_atom_site_calc_flag
_atom_site_calc_attached_atom
_atom_site_type_symbol
Ti(1) 0.25420(10) 0.17080(5) 0.07950(10) 0.0080 Uani ? ? Ti
Ti(2) 0.25510(10) 0.16151(4) 0.58180(10) 0.0080 Uani ? ? Ti
Ti(3) 0.77050(10) 0.00510(4) 0.05970(10) 0.0081 Uani ? ? Ti
P(1) 0.5633(2) 0.22220(6) -0.27180(10) 0.0080 Uani ? ? P
P(2) 0.43910(10) 0.28195(6) -0.05870(10) 0.0083 Uani ? ? P
P(3) 0.24520(10) 0.27210(6) 0.34410(10) 0.0082 Uani ? ? P
P(4) 0.08160(10) 0.05295(6) 0.21050(10) 0.0087 Uani ? ? P
P(5) 0.57350(10) 0.11371(6) 0.21140(10) 0.0079 Uani ? ? P
P(6) 0.2719(2) 0.39317(6) -0.19580(10) 0.0083 Uani ? ? P
P(7) -0.0512(2) 0.11363(6) 0.42320(10) 0.0085 Uani ? ? P
P(8) 0.4538(2) 0.05212(6) 0.42980(10) 0.0084 Uani ? ? P
P(9) 0.25220(10) 0.06182(6) -0.16680(10) 0.0083 Uani ? ? P
O(1) 0.2729(4) 0.2355(2) 0.2293(4) 0.0173 Uani ? ? O
O(2) 0.3064(4) 0.2522(2) -0.0241(4) 0.0113 Uani ? ? O
O(3) 0.0430(4) 0.1921(2) 0.0470(4) 0.0122 Uani ? ? O
O(4) 0.2138(4) 0.0856(2) 0.1808(3) 0.0120 Uani ? ? O
O(5) 0.4635(4) 0.1436(2) 0.1162(3) 0.0131 Uani ? ? O
O(6) 0.2125(4) 0.1147(2) -0.0786(3) 0.0125 Uani ? ? O
O(7) 0.4359(4) 0.2128(2) 0.6335(4) 0.0135 Uani ? ? O
O(8) 0.1985(4) 0.2318(2) 0.4478(3) 0.0115 Uani ? ? O
O(9) 0.1606(4) 0.2208(2) 0.7085(4) 0.0138 Uani ? ? O
O(10) 0.3543(4) 0.1074(2) 0.4541(3) 0.0136 Uani ? ? O
O(11) 0.2977(4) 0.0850(2) 0.7134(3) 0.0145 Uani ? ? O
O(12) 0.0688(4) 0.1167(2) 0.5277(4) 0.0157 Uani ? ? O
O(13) 0.7322(4) 0.0756(2) -0.0797(4) 0.0162 Uani ? ? O
O(14) 0.6975(4) 0.0803(2) 0.1673(3) 0.0121 Uani ? ? O
O(15) 0.8353(4) -0.0631(2) -0.0639(4) 0.0143 Uani ? ? O
O(16) 0.8152(4) -0.0605(2) 0.2066(4) 0.0129 Uani ? ? O
O(17) 0.9776(4) 0.0326(2) 0.1027(4) 0.0139 Uani ? ? O
O(18) 0.5774(4) -0.0396(2) 0.0273(4) 0.0139 Uani ? ? O
O(19) 0.5143(4) 0.2272(2) -0.1366(4) 0.0122 Uani ? ? O
O(20) 0.3985(4) 0.3403(2) -0.1622(4) 0.0133 Uani ? ? O
O(21) 0.6429(4) 0.1510(2) -0.2604(4) 0.0135 Uani ? ? O
O(22) 0.1267(4) 0.3291(2) 0.3126(4) 0.0136 Uani ? ? O
O(23) 0.0073(5) 0.1043(2) 0.2949(4) 0.0166 Uani ? ? O
O(24) 0.5039(4) 0.0600(2) 0.2960(3) 0.0128 Uani ? ? O
O(25) 0.3740(4) 0.0193(2) -0.0892(3) 0.0137 Uani ? ? O
O(26) 0.1220(4) -0.0102(2) 0.3046(4) 0.0136 Uani ? ? O
O(27) 0.3837(4) 0.3118(2) 0.4008(4) 0.0138 Uani ? ? O

loop_
_atom_type_symbol
_atom_type_scat_source
Ti International_Tables_Vol_IV_Table_2.2B
P International_Tables_Vol_IV_Table_2.2B
O International_Tables_Vol_IV_Table_2.2B

loop_
_geom_angle_atom_site_label_1
_geom_angle_atom_site_label_2
_geom_angle_atom_site_label_3
_geom_angle_site_symmetry_1
_geom_angle_site_symmetry_3
_geom_angle
_geom_angle_publ_flag
O(2) Ti(1) O(1) . . 87.3(2) no
O(3) Ti(1) O(1) . . 89.3(2) no
O(3) Ti(1) O(2) . . 93.5(2) no
O(4) Ti(1) O(1) . . 94.5(2) no
O(4) Ti(1) O(2) . . 176.1(2) no
O(4) Ti(1) O(3) . . 90.00(10) no
O(5) Ti(1) O(1) . . 91.6(2) no
O(5) Ti(1) O(2) . . 89.90(10) no
O(5) Ti(1) O(3) . . 176.6(2) no
O(5) Ti(1) O(4) . . 86.60(10) no
O(6) Ti(1) O(1) . . 172.0(2) no
O(6) Ti(1) O(2) . . 89.5(2) no
O(6) Ti(1) O(3) . . 83.6(2) no
O(6) Ti(1) O(4) . . 89.0(2) no
O(6) Ti(1) O(5) . . 95.7(2) no
O(8) Ti(2) O(7) . . 90.0(2) no
O(9) Ti(2) O(7) . . 88.8(2) no
O(9) Ti(2) O(8) . . 89.8(2) no
O(10) Ti(2) O(7) . . 88.8(2) no
O(10) Ti(2) O(8) . . 88.3(2) no
O(10) Ti(2) O(9) . . 177.0(2) no
O(11) Ti(2) O(7) . . 94.9(2) no
O(11) Ti(2) O(8) . . 175.1(2) no
O(11) Ti(2) O(9) . . 90.70(10) no
O(11) Ti(2) O(10) . . 91.40(10) no
O(12) Ti(2) O(7) . . 176.1(2) no
O(12) Ti(2) O(8) . . 86.8(2) no
O(12) Ti(2) O(9) . . 88.9(2) no
O(12) Ti(2) O(10) . . 93.3(2) no
O(12) Ti(2) O(11) . . 88.3(2) no
O(14) Ti(3) O(13) . . 84.0(2) no
O(15) Ti(3) O(13) . . 89.8(2) no
O(15) Ti(3) O(14) . . 173.7(2) no
O(16) Ti(3) O(13) . . 176.2(2) no
O(16) Ti(3) O(14) . . 93.4(2) no
O(16) Ti(3) O(15) . . 92.9(2) no
O(17) Ti(3) O(13) . . 93.6(2) no
O(17) Ti(3) O(14) . . 94.7(2) no
O(17) Ti(3) O(15) . . 86.8(2) no
O(17) Ti(3) O(16) . . 83.8(2) no
O(18) Ti(3) O(13) . . 95.4(2) no
O(18) Ti(3) O(14) . . 91.60(10) no
O(18) Ti(3) O(15) . . 87.8(2) no
O(18) Ti(3) O(16) . . 87.4(2) no
O(18) Ti(3) O(17) . . 169.5(2) no
O(9) P(1) O(7) 4_554 1_554 117.8(2) no
O(19) P(1) O(7) 1_555 1_554 108.4(2) no
O(19) P(1) O(9) 1_555 4_554 110.8(2) no
O(21) P(1) O(7) 1_555 1_554 106.8(2) no
O(21) P(1) O(9) 1_555 4_554 111.1(2) no
O(21) P(1) O(19) 1_555 1_555 100.5(2) no
O(3) P(2) O(2) 4 1_555 116.3(2) no
O(19) P(2) O(2) 1_555 1_555 109.7(2) no
O(19) P(2) O(3) 1_555 4 108.9(2) no
O(20) P(2) O(2) 1_555 1_555 108.4(2) no
O(20) P(2) O(3) 1_555 4 111.4(2) no
O(20) P(2) O(19) 1_555 1_555 101.0(2) no
O(8) P(3) O(1) . . 118.8(2) no
O(22) P(3) O(1) . . 111.2(2) no
O(22) P(3) O(8) . . 104.4(2) no
O(27) P(3) O(1) . . 108.6(2) no
O(27) P(3) O(8) . . 106.9(2) no
O(27) P(3) O(22) . . 106.3(2) no
O(17) P(4) O(4) 1_455 1_555 116.6(2) no
O(23) P(4) O(4) 1_555 1_555 108.6(2) no
O(23) P(4) O(17) 1_555 1_455 108.1(2) no
O(26) P(4) O(4) 1_555 1_555 108.8(2) no
O(26) P(4) O(17) 1_555 1_455 111.7(2) no
O(26) P(4) O(23) 1_555 1_555 102.0(2) no
O(14) P(5) O(5) 1_555 1_555 118.3(2) no
O(22) P(5) O(5) 4 1_555 109.3(2) no
O(22) P(5) O(14) 4 1_555 109.2(2) no
O(24) P(5) O(5) 1_555 1_555 109.8(2) no
O(24) P(5) O(14) 1_555 1_555 108.3(2) no
O(24) P(5) O(22) 1_555 4 100.7(2) no
O(16) P(6) O(13) 3_454 4_454 118.5(2) no
O(20) P(6) O(13) 1_555 4_454 110.3(2) no
O(20) P(6) O(16) 1_555 3_454 105.8(2) no
O(21) P(6) O(13) 4_454 4_454 108.4(2) no
O(21) P(6) O(16) 4_454 3_454 107.1(2) no
O(21) P(6) O(20) 4_454 1_555 105.9(2) no
O(15) P(7) O(12) 2_455 1_555 117.0(2) no
O(23) P(7) O(12) 1_555 1_555 109.6(2) no
O(23) P(7) O(15) 1_555 2_455 111.0(2) no
O(27) P(7) O(12) 4_454 1_555 109.0(2) no
O(27) P(7) O(15) 4_454 2_455 109.9(2) no
O(27) P(7) O(23) 4_454 1_555 98.8(2) no
O(18) P(8) O(10) 2_555 1_555 117.5(2) no
O(24) P(8) O(10) 1_555 1_555 111.8(2) no
O(24) P(8) O(18) 1_555 2_555 110.2(2) no
O(25) P(8) O(10) 2_555 1_555 110.3(2) no
O(25) P(8) O(18) 2_555 2_555 105.7(2) no
O(25) P(8) O(24) 2_555 1_555 99.7(2) no
O(11) P(9) O(6) 1_554 1_555 118.5(2) no
O(25) P(9) O(6) 1_555 1_555 105.1(2) no
O(25) P(9) O(11) 1_555 1_554 109.6(2) no
O(26) P(9) O(6) 2_554 1_555 107.3(2) no
O(26) P(9) O(11) 2_554 1_554 109.7(2) no
O(26) P(9) O(25) 2_554 1_555 106.0(2) no
P(3) O(1) Ti(1) . . 162.3(3) no
P(2) O(2) Ti(1) . . 136.1(2) no
P(2) O(3) Ti(1) 4_454 1_555 137.6(2) no
P(4) O(4) Ti(1) . . 133.3(2) no
P(5) O(5) Ti(1) . . 144.5(2) no
P(9) O(6) Ti(1) . . 151.2(3) no
P(1) O(7) Ti(2) 1_556 1_555 147.6(3) no
P(3) O(8) Ti(2) . . 145.2(2) no
P(1) O(9) Ti(2) 4_455 1_555 147.7(3) no
P(8) O(10) Ti(2) . . 148.5(2) no
P(9) O(11) Ti(2) 1_556 . 139.7(2) no
P(7) O(12) Ti(2) . . 143.1(3) no
P(6) O(13) Ti(3) 4 1_555 149.0(3) no
P(5) O(14) Ti(3) . . 147.3(2) no
P(7) O(15) Ti(3) 2_654 1_555 141.6(2) no
P(6) O(16) Ti(3) 3_545 1_555 151.8(3) no
P(4) O(17) Ti(3) 1_655 1_555 141.0(2) no
P(8) O(18) Ti(3) 2_554 1_555 143.9(3) no
P(2) O(19) P(1) . . 137.4(3) no
P(6) O(20) P(2) . . 136.0(3) no
P(6) O(21) P(1) 4 1_555 148.1(3) no
P(5) O(22) P(3) 4_454 1_555 141.8(3) no
P(7) O(23) P(4) . . 145.2(3) no
P(8) O(24) P(5) . . 141.9(3) no
P(9) O(25) P(8) 1_555 2_554 146.9(3) no
P(9) O(26) P(4) 2_555 1_555 135.8(2) no
P(7) O(27) P(3) 4 1_555 142.8(3) no

loop_
_geom_bond_atom_site_label_1
_geom_bond_atom_site_label_2
_geom_bond_site_symmetry_1
_geom_bond_site_symmetry_2
_geom_bond_distance
_geom_bond_publ_flag
Ti(1) O(1) . 1_555 2.025(4) yes
Ti(1) O(2) . 1_555 2.029(4) yes
Ti(1) O(3) . 1_555 2.042(4) yes
Ti(1) O(4) . 1_555 2.041(3) yes
Ti(1) O(5) . 1_555 2.052(4) yes
Ti(1) O(6) . 1_555 2.007(4) yes
Ti(2) O(7) . 1_555 2.003(4) yes
Ti(2) O(8) . 1_555 1.999(4) yes
Ti(2) O(9) . 1_555 2.077(4) yes
Ti(2) O(10) . 1_555 2.056(4) yes
Ti(2) O(11) . 1_555 2.049(4) yes
Ti(2) O(12) . 1_555 1.993(4) yes
Ti(3) O(13) . 1_555 2.020(4) yes
Ti(3) O(14) . 1_555 2.040(3) yes
Ti(3) O(15) . 1_555 2.027(4) yes
Ti(3) O(16) . 1_555 2.024(4) yes
Ti(3) O(17) . 1_555 2.039(4) yes
Ti(3) O(18) . 1_555 2.023(4) yes
P(1) O(7) . 1_554 1.485(4) yes
P(1) O(9) . 4_554 1.476(4) yes
P(1) O(19) . 1_555 1.588(4) yes
P(1) O(21) . 1_555 1.570(4) yes
P(2) O(2) . 1_555 1.485(4) yes
P(2) O(3) . 4 1.488(4) yes
P(2) O(19) . 1_555 1.582(4) yes
P(2) O(20) . 1_555 1.594(4) yes
P(3) O(1) . 1_555 1.477(4) yes
P(3) O(8) . 1_555 1.477(4) yes
P(3) O(22) . 1_555 1.583(4) yes
P(3) O(27) . 1_555 1.578(4) yes
P(4) O(4) . 1_555 1.485(4) yes
P(4) O(17) . 1_455 1.472(4) yes
P(4) O(23) . 1_555 1.576(4) yes
P(4) O(26) . 1_555 1.598(4) yes
P(5) O(5) . 1_555 1.479(4) yes
P(5) O(14) . 1_555 1.481(4) yes
P(5) O(22) . 4 1.585(4) yes
P(5) O(24) . 1_555 1.585(4) yes
P(6) O(13) . 4_454 1.480(4) yes
P(6) O(16) . 3_454 1.480(4) yes
P(6) O(20) . 1_555 1.587(4) yes
P(6) O(21) . 4_454 1.580(4) yes
P(7) O(12) . 1_555 1.490(4) yes
P(7) O(15) . 2_455 1.481(4) yes
P(7) O(23) . 1_555 1.566(4) yes
P(7) O(27) . 4_454 1.577(4) yes
P(8) O(10) . 1_555 1.478(4) yes
P(8) O(18) . 2_555 1.487(4) yes
P(8) O(24) . 1_555 1.582(4) yes
P(8) O(25) . 2_555 1.578(4) yes
P(9) O(6) . 1_555 1.479(4) yes
P(9) O(11) . 1_554 1.482(4) yes
P(9) O(25) . 1_555 1.568(4) yes
P(9) O(26) . 2_554 1.592(4) yes
